data_7227268
loop_
_publ_author_name
'Som, Bozumeh'
'Salpage, Sahan R.'
'Son, Juno'
'Gu, Bing'
'Karakalos, Stavros G.'
'Smith, Mark D.'
'Shimizu, Linda S.'

_publ_section_title
;
 Pillars of assembled pyridyl bis-urea macrocycles: a robust synthon to
 organize diiodotetrafluorobenzenes
;
_journal_issue 3
_journal_name_full CrystEngComm
_journal_page_first 484
_journal_paper_doi 10.1039/C6CE02392D
_journal_volume 19
_journal_year 2017
_chemical_formula_moiety 'C16 H18 N6 O2, C6 F4 I2'
_chemical_formula_sum 'C22 H18 F4 I2 N6 O2'
_chemical_formula_weight 728.22
_space_group_crystal_system triclinic
_space_group_IT_number 2
_space_group_name_Hall '-P 1'
_space_group_name_H-M_alt 'P -1'
_symmetry_space_group_name_Hall '-P 1'
_symmetry_space_group_name_H-M 'P -1'
_atom_sites_solution_hydrogens mixed
_atom_sites_solution_primary direct
_audit_creation_date 2015-08-18
_audit_creation_method
;
Olex2 1.2
(compiled 2015.01.26 svn.r3150 for OlexSys, GUI svn.r4998)
;
_audit_update_record
;
2016-10-28 deposited with the CCDC.
2016-12-13 downloaded from the CCDC.
;
_cell_angle_alpha 80.280(3)
_cell_angle_beta 83.693(3)
_cell_angle_gamma 87.814(3)
_cell_formula_units_Z 1
_cell_length_a 4.5613(5)
_cell_length_b 10.2296(11)
_cell_length_c 13.7303(15)
_cell_measurement_reflns_used 5463
_cell_measurement_temperature 100(2)
_cell_measurement_theta_max 24.90
_cell_measurement_theta_min 2.31
_cell_volume 627.52(12)
_computing_cell_refinement 'SAINT v8.34A (Bruker, 2013)'
_computing_data_collection 'Bruker APEXII v2014.9-0 (Bruker, 2014)'
_computing_data_reduction 'SAINT v8.34A (Bruker, 2013)'
_computing_molecular_graphics 'Olex2 (Dolomanov et al., 2009)'
_computing_publication_material 'Olex2 (Dolomanov et al., 2009)'
_computing_structure_refinement 'XL (Sheldrick, 2008)'
_computing_structure_solution 'ShelXS (Sheldrick, 2008)'
_diffrn_ambient_temperature 100(2)
_diffrn_detector 'Bruker PHOTON-100 area detector'
_diffrn_detector_area_resol_mean 10.4
_diffrn_detector_type 'CMOS area detector'
_diffrn_measured_fraction_theta_full 0.996
_diffrn_measured_fraction_theta_max 0.996
_diffrn_measurement_device 'three-circle diffractometer'
_diffrn_measurement_device_type 'Bruker D8 Quest'
_diffrn_measurement_method '\w and \f scans'
_diffrn_radiation_monochromator 'mirror optics'
_diffrn_radiation_probe x-ray
_diffrn_radiation_type MoK\a
_diffrn_radiation_wavelength 0.71073
_diffrn_reflns_av_unetI/netI 0.0381
_diffrn_reflns_Laue_measured_fraction_full 0.996
_diffrn_reflns_Laue_measured_fraction_max 0.996
_diffrn_reflns_limit_h_max 5
_diffrn_reflns_limit_h_min -5
_diffrn_reflns_limit_k_max 12
_diffrn_reflns_limit_k_min -11
_diffrn_reflns_limit_l_max 16
_diffrn_reflns_limit_l_min -16
_diffrn_reflns_number 2215
_diffrn_reflns_point_group_measured_fraction_full 0.996
_diffrn_reflns_point_group_measured_fraction_max 0.996
_diffrn_reflns_theta_full 25.025
_diffrn_reflns_theta_max 25.026
_diffrn_reflns_theta_min 2.315
_diffrn_source 'microfocus sealed X-ray tube'
_diffrn_source_type 'Incoatec I\ms'
_exptl_absorpt_coefficient_mu 2.568
_exptl_absorpt_correction_T_max 0.6936
_exptl_absorpt_correction_T_min 0.6461
_exptl_absorpt_correction_type multi-scan
_exptl_absorpt_process_details
;
SADABS-2014/4 (Bruker,2014/4) was used for absorption correction.
wR2(int) was 0.1050 before and 0.0523 after correction.
The Ratio of minimum to maximum transmission is 0.9315.
The \l/2 correction factor is 0.00150.
;
_exptl_crystal_colour colourless
_exptl_crystal_colour_primary colourless
_exptl_crystal_density_diffrn 1.927
_exptl_crystal_description needle
_exptl_crystal_F_000 350
_exptl_crystal_size_max 0.16
_exptl_crystal_size_mid 0.04
_exptl_crystal_size_min 0.02
_refine_diff_density_max 0.439
_refine_diff_density_min -0.539
_refine_diff_density_rms 0.104
_refine_ls_extinction_coef 0.0032(4)
_refine_ls_extinction_expression Fc^*^=kFc[1+0.001xFc^2^\l^3^/sin(2\q)]^-1/4^
_refine_ls_extinction_method 'SHELXL-2014/7 (Sheldrick 2014'
_refine_ls_goodness_of_fit_ref 1.063
_refine_ls_hydrogen_treatment mixed
_refine_ls_matrix_type full
_refine_ls_number_parameters 173
_refine_ls_number_reflns 2215
_refine_ls_number_restraints 0
_refine_ls_restrained_S_all 1.063
_refine_ls_R_factor_all 0.0313
_refine_ls_R_factor_gt 0.0242
_refine_ls_shift/su_max 0.000
_refine_ls_shift/su_mean 0.000
_refine_ls_structure_factor_coef Fsqd
_refine_ls_weighting_details 'w=1/[\s^2^(Fo^2^)+(0.0097P)^2^+0.7114P] where P=(Fo^2^+2Fc^2^)/3'
_refine_ls_weighting_scheme calc
_refine_ls_wR_factor_gt 0.0416
_refine_ls_wR_factor_ref 0.0428
_reflns_number_gt 2008
_reflns_number_total 2215
_reflns_threshold_expression 'I > 2\s(I)'
_cod_data_source_file c6ce02392d2.cif
_cod_data_source_block bs_d1
_cod_depositor_comments 'Adding full bibliography for 7227268--7227270.cif.'
_cod_database_code 7227268
_shelx_space_group_comment
;
The symmetry employed for this shelxl refinement is uniquely defined
by the following loop, which should always be used as a source of
symmetry information in preference to the above space-group names.
They are only intended as comments.
;
_shelx_estimated_absorpt_t_max 0.950
_shelx_estimated_absorpt_t_min 0.684
_olex2_refinement_description
;
1. Twinned data refinement
 Scales: 0.8454(9) 0.1546(9)
2. Fixed Uiso
 At 1.2 times of:
  All C(H) groups, All C(H,H) groups
3.a Secondary CH2 refined with riding coordinates:
 C2(H2A,H2B), C8(H8A,H8B)
3.b Aromatic/amide H refined with riding coordinates:
 C4(H4), C5(H5), C6(H6)
;
_shelx_shelxl_version_number 2014/7
_olex2_submission_special_instructions 'No special instructions were received'

loop_
_space_group_symop_operation_xyz
'x, y, z'
'-x, -y, -z'

loop_
_atom_site_label
_atom_site_type_symbol
_atom_site_fract_x
_atom_site_fract_y
_atom_site_fract_z
_atom_site_U_iso_or_equiv
_atom_site_adp_type
_atom_site_occupancy
_atom_site_site_symmetry_order
_atom_site_calc_flag
_atom_site_refinement_flags_posn
I1 I 0.82415(6) -0.16861(2) 0.20488(2) 0.01509(9) Uani 1 1 d .
F1 F 0.8064(5) 0.13758(18) 0.10574(14) 0.0188(5) Uani 1 1 d .
F2 F 0.5407(5) 0.26686(18) -0.04559(14) 0.0213(5) Uani 1 1 d .
C11 C 0.6374(8) -0.0684(3) 0.0807(2) 0.0135(8) Uani 1 1 d .
C12 C 0.6534(8) 0.0673(3) 0.0546(2) 0.0155(8) Uani 1 1 d .
C13 C 0.5177(8) 0.1344(3) -0.0243(2) 0.0154(8) Uani 1 1 d .
O1 O 0.0727(5) 0.7004(2) 0.37552(16) 0.0148(5) Uani 1 1 d .
N1 N 0.4237(7) 0.5429(3) 0.3482(2) 0.0137(7) Uani 1 1 d .
H1 H 0.576(10) 0.508(4) 0.365(3) 0.034(14) Uiso 1 1 d .
N2 N 0.4761(7) 0.6805(3) 0.4598(2) 0.0137(7) Uani 1 1 d .
H2 H 0.639(9) 0.661(4) 0.452(3) 0.019(12) Uiso 1 1 d .
N3 N 0.0492(6) 0.6580(3) 0.61980(19) 0.0120(6) Uani 1 1 d .
C1 C 0.3126(8) 0.6435(3) 0.3927(2) 0.0130(7) Uani 1 1 d .
C2 C 0.3944(8) 0.7975(3) 0.5021(2) 0.0154(8) Uani 1 1 d .
H2A H 0.3323 0.8675 0.4488 0.018 Uiso 1 1 calc R
H2B H 0.5711 0.8293 0.5262 0.018 Uiso 1 1 calc R
C3 C 0.1517(8) 0.7802(3) 0.5861(2) 0.0118(7) Uani 1 1 d .
C4 C 0.0408(8) 0.8901(3) 0.6266(3) 0.0165(8) Uani 1 1 d .
H4 H 0.1173 0.9756 0.6012 0.020 Uiso 1 1 calc R
C5 C -0.1804(8) 0.8736(3) 0.7037(3) 0.0190(8) Uani 1 1 d .
H5 H -0.2566 0.9474 0.7330 0.023 Uiso 1 1 calc R
C6 C -0.2901(8) 0.7490(3) 0.7380(3) 0.0166(8) Uani 1 1 d .
H6 H -0.4453 0.7356 0.7906 0.020 Uiso 1 1 calc R
C7 C -0.1711(8) 0.6440(3) 0.6948(2) 0.0139(8) Uani 1 1 d .
C8 C -0.2851(8) 0.5056(3) 0.7283(2) 0.0171(8) Uani 1 1 d .
H8A H -0.1192 0.4451 0.7477 0.021 Uiso 1 1 calc R
H8B H -0.4300 0.5049 0.7876 0.021 Uiso 1 1 calc R

loop_
_atom_site_aniso_label
_atom_site_aniso_U_11
_atom_site_aniso_U_22
_atom_site_aniso_U_33
_atom_site_aniso_U_23
_atom_site_aniso_U_13
_atom_site_aniso_U_12
I1 0.01260(13) 0.01787(13) 0.01328(12) 0.00190(8) -0.00217(9) 0.00140(9)
F1 0.0204(12) 0.0183(11) 0.0195(11) -0.0055(9) -0.0057(9) -0.0018(9)
F2 0.0253(13) 0.0137(10) 0.0249(11) 0.0002(9) -0.0069(10) -0.0017(9)
C11 0.0097(19) 0.0189(19) 0.0106(16) -0.0016(14) 0.0029(14) 0.0035(15)
C12 0.013(2) 0.020(2) 0.0133(18) -0.0035(15) -0.0005(16) -0.0010(16)
C13 0.015(2) 0.0111(18) 0.0181(18) -0.0005(14) 0.0060(16) -0.0009(15)
O1 0.0085(14) 0.0186(13) 0.0155(12) 0.0026(10) -0.0028(10) 0.0039(11)
N1 0.0085(17) 0.0164(16) 0.0158(15) 0.0007(13) -0.0055(14) 0.0017(14)
N2 0.0074(18) 0.0183(17) 0.0150(16) -0.0021(12) -0.0004(14) 0.0011(14)
N3 0.0102(16) 0.0146(15) 0.0119(14) -0.0015(12) -0.0052(13) 0.0005(13)
C1 0.0101(19) 0.0151(18) 0.0109(17) 0.0023(14) 0.0062(15) -0.0023(16)
C2 0.009(2) 0.0183(19) 0.0195(19) -0.0031(15) -0.0053(16) -0.0010(16)
C3 0.0074(18) 0.0154(18) 0.0131(17) -0.0007(14) -0.0052(15) -0.0010(15)
C4 0.012(2) 0.0149(18) 0.025(2) -0.0054(15) -0.0079(17) -0.0019(15)
C5 0.015(2) 0.020(2) 0.025(2) -0.0116(17) -0.0041(17) 0.0040(18)
C6 0.010(2) 0.022(2) 0.0181(19) -0.0069(15) 0.0011(16) 0.0025(16)
C7 0.011(2) 0.0168(18) 0.0146(18) -0.0012(14) -0.0063(16) -0.0006(16)
C8 0.019(2) 0.0189(19) 0.0126(18) -0.0019(15) 0.0019(16) 0.0000(16)

loop_
_atom_type_symbol
_atom_type_description
_atom_type_scat_dispersion_real
_atom_type_scat_dispersion_imag
_atom_type_scat_source
C C 0.0033 0.0016 'International Tables Vol C Tables 4.2.6.8 and 6.1.1.4'
H H 0.0000 0.0000 'International Tables Vol C Tables 4.2.6.8 and 6.1.1.4'
F F 0.0171 0.0103 'International Tables Vol C Tables 4.2.6.8 and 6.1.1.4'
I I -0.4742 1.8119 'International Tables Vol C Tables 4.2.6.8 and 6.1.1.4'
N N 0.0061 0.0033 'International Tables Vol C Tables 4.2.6.8 and 6.1.1.4'
O O 0.0106 0.0060 'International Tables Vol C Tables 4.2.6.8 and 6.1.1.4'

loop_
_geom_angle_atom_site_label_1
_geom_angle_atom_site_label_2
_geom_angle_atom_site_label_3
_geom_angle
_geom_angle_site_symmetry_1
_geom_angle_site_symmetry_3
C12 C11 I1 121.3(2) . .
C13 C11 I1 121.3(2) 2_655 .
C13 C11 C12 117.3(3) 2_655 .
F1 C12 C11 120.3(3) . .
F1 C12 C13 118.3(3) . .
C13 C12 C11 121.4(3) . .
F2 C13 C11 120.3(3) . 2_655
F2 C13 C12 118.4(3) . .
C11 C13 C12 121.3(3) 2_655 .
C1 N1 H1 118(3) . .
C1 N1 C8 123.3(3) . 2_566
C8 N1 H1 119(3) 2_566 .
C1 N2 H2 114(3) . .
C1 N2 C2 119.9(3) . .
C2 N2 H2 119(3) . .
C3 N3 C7 117.7(3) . .
O1 C1 N1 123.2(3) . .
O1 C1 N2 120.9(3) . .
N1 C1 N2 115.9(3) . .
N2 C2 H2A 108.5 . .
N2 C2 H2B 108.5 . .
N2 C2 C3 115.3(3) . .
H2A C2 H2B 107.5 . .
C3 C2 H2A 108.5 . .
C3 C2 H2B 108.5 . .
N3 C3 C2 118.4(3) . .
N3 C3 C4 122.1(3) . .
C4 C3 C2 119.5(3) . .
C3 C4 H4 120.3 . .
C5 C4 C3 119.3(3) . .
C5 C4 H4 120.3 . .
C4 C5 H5 120.4 . .
C4 C5 C6 119.1(3) . .
C6 C5 H5 120.4 . .
C5 C6 H6 120.6 . .
C5 C6 C7 118.9(3) . .
C7 C6 H6 120.6 . .
N3 C7 C6 122.8(3) . .
N3 C7 C8 115.9(3) . .
C6 C7 C8 121.3(3) . .
N1 C8 C7 112.5(3) 2_566 .
N1 C8 H8A 109.1 2_566 .
N1 C8 H8B 109.1 2_566 .
C7 C8 H8A 109.1 . .
C7 C8 H8B 109.1 . .
H8A C8 H8B 107.8 . .

loop_
_geom_bond_atom_site_label_1
_geom_bond_atom_site_label_2
_geom_bond_distance
_geom_bond_site_symmetry_2
I1 C11 2.084(3) .
F1 C12 1.347(4) .
F2 C13 1.343(4) .
C11 C12 1.376(5) .
C11 C13 1.374(5) 2_655
C12 C13 1.375(5) .
C13 C11 1.374(5) 2_655
O1 C1 1.247(4) .
N1 H1 0.81(4) .
N1 C1 1.339(4) .
N1 C8 1.447(4) 2_566
N2 H2 0.76(4) .
N2 C1 1.356(4) .
N2 C2 1.436(4) .
N3 C3 1.341(4) .
N3 C7 1.351(4) .
C2 H2A 0.9900 .
C2 H2B 0.9900 .
C2 C3 1.501(5) .
C3 C4 1.391(5) .
C4 H4 0.9500 .
C4 C5 1.373(5) .
C5 H5 0.9500 .
C5 C6 1.375(5) .
C6 H6 0.9500 .
C6 C7 1.379(5) .
C7 C8 1.506(5) .
C8 N1 1.447(4) 2_566
C8 H8A 0.9900 .
C8 H8B 0.9900 .

loop_
_geom_hbond_atom_site_label_D
_geom_hbond_atom_site_label_H
_geom_hbond_atom_site_label_A
_geom_hbond_distance_DH
_geom_hbond_distance_HA
_geom_hbond_distance_DA
_geom_hbond_angle_DHA
_geom_hbond_site_symmetry_A
N1 H1 N3 0.81(4) 2.37(4) 3.121(4) 157(4) 2_666
N2 H2 O1 0.76(4) 2.16(4) 2.839(4) 149(4) 1_655

loop_
_geom_torsion_atom_site_label_1
_geom_torsion_atom_site_label_2
_geom_torsion_atom_site_label_3
_geom_torsion_atom_site_label_4
_geom_torsion
_geom_torsion_site_symmetry_1
_geom_torsion_site_symmetry_4
I1 C11 C12 F1 4.0(5) . .
I1 C11 C12 C13 -176.7(3) . .
F1 C12 C13 F2 -0.9(5) . .
F1 C12 C13 C11 178.8(3) . 2_655
C11 C12 C13 F2 179.7(3) . .
C11 C12 C13 C11 -0.5(6) . 2_655
C13 C11 C12 F1 -178.8(3) 2_655 .
C13 C11 C12 C13 0.5(6) 2_655 .
N2 C2 C3 N3 5.3(4) . .
N2 C2 C3 C4 -174.9(3) . .
N3 C3 C4 C5 0.1(5) . .
N3 C7 C8 N1 -64.7(4) . 2_566
C1 N2 C2 C3 80.8(4) . .
C2 N2 C1 O1 -8.5(5) . .
C2 N2 C1 N1 172.2(3) . .
C2 C3 C4 C5 -179.8(3) . .
C3 N3 C7 C6 -0.8(5) . .
C3 N3 C7 C8 178.3(3) . .
C3 C4 C5 C6 -1.0(5) . .
C4 C5 C6 C7 1.0(5) . .
C5 C6 C7 N3 -0.1(5) . .
C5 C6 C7 C8 -179.1(3) . .
C6 C7 C8 N1 114.4(4) . 2_566
C7 N3 C3 C2 -179.4(3) . .
C7 N3 C3 C4 0.8(5) . .
C8 N1 C1 O1 3.5(5) 2_566 .
C8 N1 C1 N2 -177.3(3) 2_566 .

loop_
_twin_individual_id
_twin_individual_mass_fraction_refined
1 0.8454(9)
2 0.1546(9)
